data_2311891
loop_
_publ_author_name
'Castro, Miguel'
'Falvello, Larry R.'
'Forc\'en-V\'azquez, Elena'
'Guerra, Pablo'
'Al-Kenany, Nuha A'
'Mart\'inez, Gema'
'Tom\'as, Milagros'

_publ_section_title
;
 A phase transition caught in mid-course: independent and concomitant
 analyses of the monoclinic and triclinic structures of
 (<sup>n</sup>Bu<sub>4</sub>N)[Co(orotate)<sub>2</sub>(bipy)]&#x00B7;3H<sub>2</sub>O.
;
_journal_coeditor_code SK3662
_journal_issue 'Pt 9'
_journal_name_full 'Acta crystallographica. Section C, Structural chemistry'
_journal_page_first 731
_journal_page_last 742
_journal_paper_doi 10.1107/S2053229617010841
_journal_volume 73
_journal_year 2017
_chemical_formula_iupac '(C16 H36 N) [Co (C5 H2 N2 O4)2 (C10 H8 N2)], 3H2 O'
_chemical_formula_moiety 'C16 H36 N +, C20 H12 Co N6 O8 -, 3(H2 O)'
_chemical_formula_sum 'C36 H54 Co N7 O11'
_chemical_formula_weight 819.79
_chemical_name_systematic
;
Tetra-<i>n</i>-butylammonium
(2,2'-bipyridine-\k^2^<i>N</i>,<i>N</i>')bis(2,4-dioxo-1,2,3,4-\
tetrahydropyrimidin-1-ide-6-carboxylato-\k<i>N</i>^1^)cobalt(III) trihydrate
;
_space_group_crystal_system triclinic
_space_group_IT_number 2
_space_group_name_Hall '-P 1'
_space_group_name_H-M_alt 'P -1'
_atom_sites_solution_hydrogens geom
_atom_sites_solution_primary direct
_audit_creation_method SHELXL-2014/7
_cell_angle_alpha 88.724(6)
_cell_angle_beta 102.898(6)
_cell_angle_gamma 88.528(6)
_cell_formula_units_Z 2
_cell_length_a 12.9054(8)
_cell_length_b 9.3791(8)
_cell_length_c 16.1290(12)
_cell_measurement_reflns_used 5379
_cell_measurement_temperature 100.0(10)
_cell_measurement_theta_max 27.861
_cell_measurement_theta_min 4.436
_cell_volume 1901.6(2)
_computing_cell_refinement
;
CrysAlis PRO (Oxford Diffraction, 2009)
;
_computing_data_collection
;
CrysAlis PRO (Oxford Diffraction, 2009)
;
_computing_data_reduction
;
CrysAlis PRO (Oxford Diffraction, 2009)
;
_computing_molecular_graphics '<i>DIAMOND</i> (Brandenburg, 1996)'
_computing_publication_material 'SHELXL2014 (Sheldrick, 2015)'
_computing_structure_refinement 'SHELXL2014 (Sheldrick, 2015)'
_computing_structure_solution
;
SIR92 (Altomare et al., 1994)
;
_diffrn_ambient_temperature 100.0(10)
_diffrn_detector_area_resol_mean 16.0655
_diffrn_measured_fraction_theta_full 0.995
_diffrn_measured_fraction_theta_max 0.995
_diffrn_measurement_device_type 'Agilent Xcalibur Sapphire3'
_diffrn_measurement_method '\w scans'
_diffrn_radiation_monochromator graphite
_diffrn_radiation_source 'Enhance (Mo) X-ray Source'
_diffrn_radiation_type 'Mo K\a'
_diffrn_radiation_wavelength 0.71073
_diffrn_reflns_limit_h_max 16
_diffrn_reflns_limit_h_min -16
_diffrn_reflns_limit_k_max 11
_diffrn_reflns_limit_k_min -11
_diffrn_reflns_limit_l_max 20
_diffrn_reflns_limit_l_min -20
_diffrn_reflns_number 15136
_diffrn_reflns_theta_full 26.996
_diffrn_reflns_theta_max 26.996
_diffrn_reflns_theta_min 4.252
_exptl_absorpt_coefficient_mu 0.521
_exptl_absorpt_correction_T_max 1.00000
_exptl_absorpt_correction_T_min 0.86533
_exptl_absorpt_correction_type multi-scan
_exptl_absorpt_process_details
;
(CrysAlis PRO; Agilent, 2011)
;
_exptl_crystal_colour red
_exptl_crystal_density_diffrn 1.432
_exptl_crystal_description plate
_exptl_crystal_F_000 868
_exptl_crystal_size_max 0.180
_exptl_crystal_size_mid 0.170
_exptl_crystal_size_min 0.060
_refine_diff_density_max 2.876
_refine_diff_density_min -0.771
_refine_ls_extinction_method none
_refine_ls_goodness_of_fit_ref 1.439
_refine_ls_hydrogen_treatment constr
_refine_ls_matrix_type full
_refine_ls_number_parameters 501
_refine_ls_number_reflns 15136
_refine_ls_number_restraints 0
_refine_ls_restrained_S_all 1.439
_refine_ls_R_factor_all 0.1377
_refine_ls_R_factor_gt 0.0949
_refine_ls_shift/su_max 0.001
_refine_ls_shift/su_mean 0.000
_refine_ls_structure_factor_coef Fsqd
_refine_ls_weighting_details 'w=1/[\s^2^(Fo^2^)+(0.1440P)^2^+1.0673P] where P=(Fo^2^+2Fc^2^)/3'
_refine_ls_weighting_scheme calc
_refine_ls_wR_factor_gt 0.2251
_refine_ls_wR_factor_ref 0.2481
_reflns_number_gt 10265
_reflns_number_total 15136
_reflns_threshold_expression 'I > 2\s(I)'
_cod_data_source_file sk3662sup1.cif
_cod_data_source_block 2b
_cod_database_code 2311891
_shelx_space_group_comment
;
The symmetry employed for this shelxl refinement is uniquely defined
by the following loop, which should always be used as a source of
symmetry information in preference to the above space-group names.
They are only intended as comments.
;
_shelx_estimated_absorpt_t_min 0.912
_shelx_estimated_absorpt_t_max 0.969

loop_
_space_group_symop_operation_xyz
'x, y, z'
'-x, -y, -z'

loop_
_atom_site_type_symbol
_atom_site_label
_atom_site_fract_x
_atom_site_fract_y
_atom_site_fract_z
_atom_site_U_iso_or_equiv
_atom_site_adp_type
_atom_site_calc_flag
_atom_site_occupancy
Co Co1 0.2603(2) 0.3424(3) 0.75555(17) 0.0141(8) Uani d 1
N N1 0.2604(13) 0.320(2) 0.8756(10) 0.016(4) Uani d 1
C C2 0.1953(16) 0.385(2) 0.9200(12) 0.016(4) Uani d 1
O O2 0.1324(11) 0.4849(18) 0.8917(9) 0.021(3) Uani d 1
N N3 0.2034(12) 0.334(2) 1.0035(10) 0.016(4) Uani d 1
H H3 0.1614 0.3752 1.0325 0.020 Uiso calc 1
C C4 0.2705(15) 0.225(2) 1.0447(13) 0.016(4) Uani d 1
O O4 0.2714(11) 0.1911(17) 1.1198(9) 0.020(3) Uani d 1
C C5 0.3337(15) 0.158(2) 0.9940(12) 0.015(4) Uani d 1
H H5 0.3808 0.0803 1.0162 0.018 Uiso calc 1
C C6 0.3255(15) 0.209(2) 0.9134(12) 0.014(4) Uani d 1
C C7 0.3891(16) 0.142(2) 0.8560(12) 0.015(4) Uani d 1
O O7 0.3700(11) 0.2001(17) 0.7796(8) 0.017(3) Uani d 1
O O8 0.4539(12) 0.0445(18) 0.8799(9) 0.023(4) Uani d 1
N N1A 0.2591(13) 0.321(2) 0.6350(10) 0.016(4) Uani d 1
C C2A 0.3191(16) 0.387(2) 0.5860(13) 0.016(4) Uani d 1
O O2A 0.3818(11) 0.4819(18) 0.6116(9) 0.022(4) Uani d 1
N N3A 0.3057(13) 0.342(2) 0.5030(10) 0.018(4) Uani d 1
H H3A 0.3446 0.3832 0.4715 0.022 Uiso calc 1
C C4A 0.2380(16) 0.240(2) 0.4649(13) 0.017(4) Uani d 1
O O4A 0.2312(11) 0.2124(17) 0.3885(8) 0.019(3) Uani d 1
C C5A 0.1790(16) 0.176(3) 0.5197(12) 0.018(5) Uani d 1
H H5A 0.1302 0.1033 0.4996 0.021 Uiso calc 1
C C6A 0.1930(15) 0.219(2) 0.6008(12) 0.016(4) Uani d 1
C C7A 0.1333(16) 0.152(2) 0.6607(12) 0.016(4) Uani d 1
O O7A 0.1565(12) 0.2018(17) 0.7362(9) 0.019(3) Uani d 1
O O8A 0.0688(11) 0.0584(18) 0.6381(9) 0.022(3) Uani d 1
N N9 0.3584(13) 0.495(2) 0.7781(10) 0.014(4) Uani d 1
N N9A 0.1573(13) 0.498(2) 0.7271(10) 0.015(4) Uani d 1
C C10 0.4623(16) 0.479(3) 0.8086(12) 0.018(5) Uani d 1
H H10 0.4935 0.3856 0.8205 0.022 Uiso calc 1
C C11 0.5270(18) 0.598(3) 0.8236(13) 0.022(5) Uani d 1
H H11 0.6015 0.5848 0.8453 0.027 Uiso calc 1
C C12 0.4822(17) 0.733(3) 0.8068(13) 0.021(5) Uani d 1
H H12 0.5251 0.8139 0.8169 0.025 Uiso calc 1
C C13 0.3727(17) 0.748(3) 0.7747(13) 0.020(5) Uani d 1
H H13 0.3398 0.8403 0.7620 0.024 Uiso calc 1
C C14 0.3133(16) 0.627(3) 0.7619(12) 0.017(4) Uani d 1
C C14A 0.1979(16) 0.627(2) 0.7306(12) 0.016(4) Uani d 1
C C13A 0.1329(17) 0.749(3) 0.7095(13) 0.021(5) Uani d 1
H H13A 0.1630 0.8412 0.7127 0.025 Uiso calc 1
C C12A 0.0243(17) 0.735(3) 0.6838(13) 0.022(5) Uani d 1
H H12A -0.0213 0.8171 0.6672 0.026 Uiso calc 1
C C11A -0.0172(17) 0.601(3) 0.6826(13) 0.023(5) Uani d 1
H H11A -0.0919 0.5890 0.6675 0.027 Uiso calc 1
C C10A 0.0525(16) 0.483(3) 0.7039(12) 0.019(5) Uani d 1
H H10A 0.0247 0.3899 0.7018 0.023 Uiso calc 1
N N15 0.7579(12) 0.1479(19) 0.7378(10) 0.016(4) Uani d 1
C C16 0.8515(16) 0.047(3) 0.7778(13) 0.019(5) Uani d 1
H H16A 0.8262 -0.0247 0.8139 0.023 Uiso calc 1
H H16B 0.8742 -0.0041 0.7316 0.023 Uiso calc 1
C C17 0.9477(16) 0.116(3) 0.8312(14) 0.022(5) Uani d 1
H H17A 0.9288 0.1572 0.8821 0.027 Uiso calc 1
H H17B 0.9704 0.1943 0.7978 0.027 Uiso calc 1
C C18 1.0396(18) 0.006(3) 0.8593(14) 0.024(5) Uani d 1
H H18A 1.0993 0.0525 0.8975 0.028 Uiso calc 1
H H18B 1.0646 -0.0241 0.8085 0.028 Uiso calc 1
C C19 1.0105(19) -0.127(3) 0.9055(15) 0.029(6) Uani d 1
H H19A 0.9565 -0.1793 0.8663 0.044 Uiso calc 1
H H19B 0.9824 -0.0980 0.9544 0.044 Uiso calc 1
H H19C 1.0742 -0.1886 0.9252 0.044 Uiso calc 1
C C20 0.7347(17) 0.254(3) 0.8016(13) 0.019(5) Uani d 1
H H20A 0.6748 0.3186 0.7727 0.023 Uiso calc 1
H H20B 0.7977 0.3135 0.8197 0.023 Uiso calc 1
C C21 0.7069(17) 0.188(3) 0.8805(13) 0.020(5) Uani d 1
H H21A 0.6343 0.1503 0.8658 0.024 Uiso calc 1
H H21B 0.7575 0.1078 0.9031 0.024 Uiso calc 1
C C22 0.7127(18) 0.301(3) 0.9474(13) 0.024(5) Uani d 1
H H22A 0.6675 0.3848 0.9221 0.028 Uiso calc 1
H H22B 0.7869 0.3324 0.9648 0.028 Uiso calc 1
C C23 0.676(2) 0.247(3) 1.0258(15) 0.035(6) Uani d 1
H H23A 0.6025 0.2173 1.0090 0.053 Uiso calc 1
H H23B 0.6812 0.3234 1.0668 0.053 Uiso calc 1
H H23C 0.7219 0.1654 1.0519 0.053 Uiso calc 1
C C16A 0.6635(16) 0.053(2) 0.7081(14) 0.018(5) Uani d 1
H H16C 0.6860 -0.0250 0.6747 0.022 Uiso calc 1
H H16D 0.6452 0.0078 0.7590 0.022 Uiso calc 1
C C17A 0.5639(17) 0.126(3) 0.6547(14) 0.022(5) Uani d 1
H H17C 0.5775 0.1588 0.5995 0.026 Uiso calc 1
H H17D 0.5443 0.2101 0.6844 0.026 Uiso calc 1
C C18A 0.4724(16) 0.022(3) 0.6393(13) 0.020(5) Uani d 1
H H18C 0.4102 0.0687 0.6001 0.025 Uiso calc 1
H H18D 0.4521 0.0020 0.6940 0.025 Uiso calc 1
C C19A 0.4976(18) -0.120(3) 0.6019(14) 0.025(5) Uani d 1
H H19D 0.4335 -0.1770 0.5896 0.038 Uiso calc 1
H H19E 0.5538 -0.1728 0.6430 0.038 Uiso calc 1
H H19F 0.5215 -0.1019 0.5492 0.038 Uiso calc 1
C C20A 0.7804(17) 0.234(2) 0.6633(13) 0.018(4) Uani d 1
H H20C 0.8432 0.2926 0.6847 0.022 Uiso calc 1
H H20D 0.7191 0.3012 0.6418 0.022 Uiso calc 1
C C21A 0.8007(17) 0.150(3) 0.5891(13) 0.020(5) Uani d 1
H H21C 0.7486 0.0728 0.5769 0.024 Uiso calc 1
H H21D 0.8727 0.1040 0.6050 0.024 Uiso calc 1
C C22A 0.7918(18) 0.244(3) 0.5085(13) 0.025(5) Uani d 1
H H22C 0.7933 0.1813 0.4600 0.030 Uiso calc 1
H H22D 0.7221 0.2957 0.4962 0.030 Uiso calc 1
C C23A 0.8772(18) 0.350(3) 0.5139(14) 0.026(5) Uani d 1
H H23D 0.8748 0.3908 0.4571 0.039 Uiso calc 1
H H23E 0.9467 0.3019 0.5360 0.039 Uiso calc 1
H H23F 0.8662 0.4255 0.5521 0.039 Uiso calc 1
O O1W 0.5969(12) 0.5096(18) 0.6152(9) 0.023(4) Uani d 1
O O1WA 0.9134(12) 0.5143(19) 0.8898(9) 0.025(4) Uani d 1
O O2W 0.7507(12) 0.6326(17) 0.7510(9) 0.024(3) Uani d 1

loop_
_atom_site_aniso_label
_atom_site_aniso_U_11
_atom_site_aniso_U_22
_atom_site_aniso_U_33
_atom_site_aniso_U_12
_atom_site_aniso_U_13
_atom_site_aniso_U_23
Co1 0.0140(14) 0.0189(15) 0.0115(13) 0.0005(12) 0.0072(10) -0.0002(11)
N1 0.013(8) 0.023(11) 0.013(8) -0.001(7) 0.004(7) 0.001(7)
C2 0.017(10) 0.023(13) 0.012(9) -0.004(9) 0.011(9) -0.002(8)
O2 0.020(7) 0.030(10) 0.014(7) 0.008(7) 0.009(6) 0.000(6)
N3 0.011(8) 0.024(11) 0.016(8) -0.002(7) 0.006(7) 0.000(7)
C4 0.013(9) 0.021(12) 0.017(10) -0.005(8) 0.005(9) -0.003(9)
O4 0.020(7) 0.026(9) 0.015(7) 0.000(6) 0.008(6) 0.002(6)
C5 0.013(9) 0.018(11) 0.017(9) -0.001(8) 0.010(9) 0.000(8)
C6 0.014(9) 0.014(11) 0.016(9) 0.001(8) 0.007(9) -0.001(8)
C7 0.017(10) 0.015(11) 0.012(9) 0.000(9) 0.003(8) -0.003(8)
O7 0.017(7) 0.020(9) 0.016(7) 0.001(6) 0.008(6) 0.003(6)
O8 0.024(8) 0.026(10) 0.022(7) 0.005(7) 0.011(7) -0.001(7)
N1A 0.015(8) 0.028(11) 0.008(7) -0.001(8) 0.006(7) -0.001(7)
C2A 0.016(10) 0.016(12) 0.017(10) 0.001(9) 0.006(9) 0.003(8)
O2A 0.021(8) 0.030(10) 0.017(7) -0.007(7) 0.009(7) -0.002(7)
N3A 0.013(8) 0.030(12) 0.014(8) -0.003(8) 0.007(7) 0.001(8)
C4A 0.016(10) 0.018(12) 0.017(10) 0.005(8) 0.004(9) -0.002(9)
O4A 0.021(7) 0.022(9) 0.014(7) 0.004(6) 0.007(6) -0.001(6)
C5A 0.014(10) 0.026(13) 0.015(10) 0.000(9) 0.006(9) -0.001(9)
C6A 0.012(9) 0.021(12) 0.014(9) 0.003(8) 0.003(8) 0.001(8)
C7A 0.016(10) 0.016(11) 0.015(10) 0.001(9) 0.004(9) 0.002(8)
O7A 0.022(7) 0.021(9) 0.016(7) -0.003(6) 0.005(6) -0.001(6)
O8A 0.022(8) 0.025(10) 0.020(7) -0.005(7) 0.008(7) -0.002(7)
N9 0.013(8) 0.020(10) 0.011(8) 0.000(7) 0.005(7) 0.000(7)
N9A 0.014(8) 0.024(11) 0.007(7) 0.001(7) 0.003(7) 0.000(7)
C10 0.017(10) 0.023(13) 0.015(10) 0.002(9) 0.004(9) 0.000(9)
C11 0.018(10) 0.031(14) 0.017(10) -0.006(10) 0.004(9) 0.000(9)
C12 0.023(11) 0.024(13) 0.016(10) -0.007(10) 0.006(9) -0.001(9)
C13 0.021(11) 0.026(13) 0.014(10) -0.001(9) 0.005(9) -0.001(9)
C14 0.016(10) 0.025(13) 0.012(9) 0.000(9) 0.008(9) -0.003(8)
C14A 0.019(10) 0.024(12) 0.009(9) -0.002(9) 0.009(9) -0.001(8)
C13A 0.026(11) 0.017(12) 0.019(10) 0.002(9) 0.004(10) -0.003(9)
C12A 0.020(11) 0.025(13) 0.021(10) 0.002(9) 0.004(10) 0.000(9)
C11A 0.013(10) 0.035(15) 0.020(10) 0.005(9) 0.002(9) -0.006(10)
C10A 0.018(10) 0.027(14) 0.014(10) -0.001(9) 0.007(9) 0.000(9)
N15 0.018(9) 0.017(9) 0.016(8) 0.002(7) 0.009(8) -0.003(7)
C16 0.017(10) 0.020(13) 0.022(10) 0.003(9) 0.008(9) -0.002(9)
C17 0.018(10) 0.029(14) 0.021(11) -0.003(9) 0.008(10) -0.004(10)
C18 0.024(11) 0.024(13) 0.023(11) -0.001(10) 0.005(10) -0.003(10)
C19 0.021(11) 0.031(15) 0.033(13) 0.001(10) 0.002(11) 0.009(11)
C20 0.018(10) 0.020(12) 0.022(10) 0.001(9) 0.008(9) -0.001(9)
C21 0.015(10) 0.027(14) 0.021(10) -0.003(9) 0.010(9) -0.002(9)
C22 0.025(11) 0.028(14) 0.019(10) 0.000(10) 0.005(10) -0.003(9)
C23 0.044(15) 0.040(17) 0.027(12) -0.012(13) 0.018(12) -0.012(11)
C16A 0.017(10) 0.017(12) 0.022(10) -0.005(9) 0.005(9) -0.001(9)
C17A 0.022(11) 0.023(13) 0.021(11) 0.000(9) 0.007(10) 0.000(9)
C18A 0.014(10) 0.027(14) 0.018(10) 0.002(9) 0.002(9) 0.002(9)
C19A 0.020(11) 0.032(15) 0.024(11) -0.004(10) 0.005(10) -0.006(10)
C20A 0.018(10) 0.019(12) 0.019(10) -0.003(9) 0.007(9) 0.003(9)
C21A 0.020(10) 0.022(13) 0.021(10) -0.001(9) 0.012(9) 0.001(9)
C22A 0.026(11) 0.031(14) 0.020(11) -0.004(10) 0.010(10) -0.005(10)
C23A 0.025(11) 0.030(14) 0.024(11) -0.004(10) 0.008(10) 0.004(10)
O1W 0.023(8) 0.026(10) 0.024(8) -0.001(7) 0.011(7) -0.001(7)
O1WA 0.026(8) 0.026(10) 0.025(8) 0.002(7) 0.011(7) 0.000(7)
O2W 0.021(7) 0.031(9) 0.023(7) 0.001(7) 0.008(6) -0.002(7)

loop_
_atom_type_symbol
_atom_type_description
_atom_type_scat_dispersion_real
_atom_type_scat_dispersion_imag
_atom_type_scat_source
C C 0.0033 0.0016 'International Tables Vol C Tables 4.2.6.8 and 6.1.1.4'
H H 0.0000 0.0000 'International Tables Vol C Tables 4.2.6.8 and 6.1.1.4'
N N 0.0061 0.0033 'International Tables Vol C Tables 4.2.6.8 and 6.1.1.4'
O O 0.0106 0.0060 'International Tables Vol C Tables 4.2.6.8 and 6.1.1.4'
Co Co 0.3494 0.9721 'International Tables Vol C Tables 4.2.6.8 and 6.1.1.4'

loop_
_geom_angle_atom_site_label_1
_geom_angle_atom_site_label_2
_geom_angle_atom_site_label_3
_geom_angle
O7A Co1 O7 90.8(6)
O7A Co1 N9 175.6(7)
O7 Co1 N9 93.0(7)
O7A Co1 N9A 93.6(7)
O7 Co1 N9A 174.9(7)
N9 Co1 N9A 82.7(7)
O7A Co1 N1 86.9(7)
O7 Co1 N1 84.6(7)
N9 Co1 N1 91.3(7)
N9A Co1 N1 98.4(7)
O7A Co1 N1A 84.1(7)
O7 Co1 N1A 87.5(7)
N9 Co1 N1A 98.3(7)
N9A Co1 N1A 90.2(7)
N1 Co1 N1A 167.9(8)
C2 N1 C6 118.9(17)
C2 N1 Co1 128.7(14)
C6 N1 Co1 111.7(13)
O2 C2 N1 124.3(18)
O2 C2 N3 119.5(18)
N1 C2 N3 116.2(19)
C4 N3 C2 126.6(18)
C4 N3 H3 116.7
C2 N3 H3 116.7
O4 C4 N3 120.3(19)
O4 C4 C5 125(2)
N3 C4 C5 114.4(18)
C6 C5 C4 119(2)
C6 C5 H5 120.7
C4 C5 H5 120.7
C5 C6 N1 125.3(19)
C5 C6 C7 121.2(19)
N1 C6 C7 113.5(17)
O8 C7 O7 123.7(19)
O8 C7 C6 122.6(18)
O7 C7 C6 113.8(18)
C7 O7 Co1 115.8(13)
C6A N1A C2A 119.3(17)
C6A N1A Co1 111.3(14)
C2A N1A Co1 129.2(14)
O2A C2A N1A 124.0(19)
O2A C2A N3A 120.0(19)
N1A C2A N3A 116.0(18)
C4A N3A C2A 126.8(18)
C4A N3A H3A 116.6
C2A N3A H3A 116.6
O4A C4A N3A 120(2)
O4A C4A C5A 126(2)
N3A C4A C5A 113.8(18)
C6A C5A C4A 119(2)
C6A C5A H5A 120.3
C4A C5A H5A 120.3
N1A C6A C5A 125(2)
N1A C6A C7A 114.5(17)
C5A C6A C7A 121(2)
O8A C7A O7A 125(2)
O8A C7A C6A 121.8(18)
O7A C7A C6A 113.6(18)
C7A O7A Co1 116.4(14)
C10 N9 C14 119.9(19)
C10 N9 Co1 125.4(16)
C14 N9 Co1 114.7(13)
C14A N9A C10A 120(2)
C14A N9A Co1 114.9(14)
C10A N9A Co1 124.8(17)
N9 C10 C11 121(2)
N9 C10 H10 119.5
C11 C10 H10 119.5
C12 C11 C10 120(2)
C12 C11 H11 120.2
C10 C11 H11 120.2
C11 C12 C13 119(2)
C11 C12 H12 120.5
C13 C12 H12 120.5
C14 C13 C12 119(2)
C14 C13 H13 120.7
C12 C13 H13 120.7
N9 C14 C13 122.0(19)
N9 C14 C14A 113(2)
C13 C14 C14A 125(2)
N9A C14A C13A 121.4(19)
N9A C14A C14 114(2)
C13A C14A C14 124(2)
C12A C13A C14A 119(2)
C12A C13A H13A 120.5
C14A C13A H13A 120.5
C13A C12A C11A 119(2)
C13A C12A H12A 120.4
C11A C12A H12A 120.4
C12A C11A C10A 119(2)
C12A C11A H11A 120.6
C10A C11A H11A 120.6
N9A C10A C11A 121(2)
N9A C10A H10A 119.3
C11A C10A H10A 119.3
C20A N15 C20 106.8(17)
C20A N15 C16A 110.6(15)
C20 N15 C16A 110.9(15)
C20A N15 C16 111.6(15)
C20 N15 C16 111.3(15)
C16A N15 C16 105.7(16)
C17 C16 N15 116(2)
C17 C16 H16A 108.3
N15 C16 H16A 108.3
C17 C16 H16B 108.3
N15 C16 H16B 108.3
H16A C16 H16B 107.4
C16 C17 C18 111(2)
C16 C17 H17A 109.5
C18 C17 H17A 109.5
C16 C17 H17B 109.5
C18 C17 H17B 109.5
H17A C17 H17B 108.1
C17 C18 C19 114.1(19)
C17 C18 H18A 108.7
C19 C18 H18A 108.7
C17 C18 H18B 108.7
C19 C18 H18B 108.7
H18A C18 H18B 107.6
C18 C19 H19A 109.5
C18 C19 H19B 109.5
H19A C19 H19B 109.5
C18 C19 H19C 109.5
H19A C19 H19C 109.5
H19B C19 H19C 109.5
N15 C20 C21 114.9(19)
N15 C20 H20A 108.5
C21 C20 H20A 108.5
N15 C20 H20B 108.5
C21 C20 H20B 108.5
H20A C20 H20B 107.5
C22 C21 C20 109.1(19)
C22 C21 H21A 109.9
C20 C21 H21A 109.9
C22 C21 H21B 109.9
C20 C21 H21B 109.9
H21A C21 H21B 108.3
C21 C22 C23 112(2)
C21 C22 H22A 109.1
C23 C22 H22A 109.1
C21 C22 H22B 109.1
C23 C22 H22B 109.1
H22A C22 H22B 107.8
C22 C23 H23A 109.5
C22 C23 H23B 109.5
H23A C23 H23B 109.5
C22 C23 H23C 109.5
H23A C23 H23C 109.5
H23B C23 H23C 109.5
C17A C16A N15 115.9(19)
C17A C16A H16C 108.3
N15 C16A H16C 108.3
C17A C16A H16D 108.3
N15 C16A H16D 108.3
H16C C16A H16D 107.4
C16A C17A C18A 109.9(19)
C16A C17A H17C 109.7
C18A C17A H17C 109.7
C16A C17A H17D 109.7
C18A C17A H17D 109.7
H17C C17A H17D 108.2
C17A C18A C19A 114.6(18)
C17A C18A H18C 108.6
C19A C18A H18C 108.6
C17A C18A H18D 108.6
C19A C18A H18D 108.6
H18C C18A H18D 107.6
C18A C19A H19D 109.5
C18A C19A H19E 109.5
H19D C19A H19E 109.5
C18A C19A H19F 109.5
H19D C19A H19F 109.5
H19E C19A H19F 109.5
N15 C20A C21A 116.1(19)
N15 C20A H20C 108.3
C21A C20A H20C 108.3
N15 C20A H20D 108.3
C21A C20A H20D 108.3
H20C C20A H20D 107.4
C20A C21A C22A 112(2)
C20A C21A H21C 109.2
C22A C21A H21C 109.2
C20A C21A H21D 109.2
C22A C21A H21D 109.2
H21C C21A H21D 107.9
C23A C22A C21A 114.6(18)
C23A C22A H22C 108.6
C21A C22A H22C 108.6
C23A C22A H22D 108.6
C21A C22A H22D 108.6
H22C C22A H22D 107.6
C22A C23A H23D 109.5
C22A C23A H23E 109.5
H23D C23A H23E 109.5
C22A C23A H23F 109.5
H23D C23A H23F 109.5
H23E C23A H23F 109.5

loop_
_geom_bond_atom_site_label_1
_geom_bond_atom_site_label_2
_geom_bond_distance
Co1 O7A 1.885(15)
Co1 O7 1.889(15)
Co1 N9 1.920(18)
Co1 N9A 1.924(18)
Co1 N1 1.943(16)
Co1 N1A 1.957(16)
N1 C2 1.36(3)
N1 C6 1.37(3)
C2 O2 1.23(3)
C2 N3 1.40(3)
N3 C4 1.38(3)
N3 H3 0.8800
C4 O4 1.24(2)
C4 C5 1.42(3)
C5 C6 1.35(3)
C5 H5 0.9500
C6 C7 1.51(3)
C7 O8 1.22(3)
C7 O7 1.31(2)
N1A C6A 1.34(3)
N1A C2A 1.37(3)
C2A O2A 1.23(3)
C2A N3A 1.39(3)
N3A C4A 1.38(3)
N3A H3A 0.8800
C4A O4A 1.25(2)
C4A C5A 1.42(3)
C5A C6A 1.35(3)
C5A H5A 0.9500
C6A C7A 1.50(3)
C7A O8A 1.23(3)
C7A O7A 1.29(2)
N9 C10 1.33(3)
N9 C14 1.35(3)
N9A C14A 1.33(3)
N9A C10A 1.33(3)
C10 C11 1.40(3)
C10 H10 0.9500
C11 C12 1.37(3)
C11 H11 0.9500
C12 C13 1.39(3)
C12 H12 0.9500
C13 C14 1.38(3)
C13 H13 0.9500
C14 C14A 1.46(3)
C14A C13A 1.40(3)
C13A C12A 1.38(3)
C13A H13A 0.9500
C12A C11A 1.38(4)
C12A H12A 0.9500
C11A C10A 1.40(3)
C11A H11A 0.9500
C10A H10A 0.9500
N15 C20A 1.52(3)
N15 C20 1.52(3)
N15 C16A 1.53(3)
N15 C16 1.53(3)
C16 C17 1.51(3)
C16 H16A 0.9900
C16 H16B 0.9900
C17 C18 1.53(3)
C17 H17A 0.9900
C17 H17B 0.9900
C18 C19 1.54(3)
C18 H18A 0.9900
C18 H18B 0.9900
C19 H19A 0.9800
C19 H19B 0.9800
C19 H19C 0.9800
C20 C21 1.52(3)
C20 H20A 0.9900
C20 H20B 0.9900
C21 C22 1.52(3)
C21 H21A 0.9900
C21 H21B 0.9900
C22 C23 1.52(3)
C22 H22A 0.9900
C22 H22B 0.9900
C23 H23A 0.9800
C23 H23B 0.9800
C23 H23C 0.9800
C16A C17A 1.52(3)
C16A H16C 0.9900
C16A H16D 0.9900
C17A C18A 1.53(3)
C17A H17C 0.9900
C17A H17D 0.9900
C18A C19A 1.53(3)
C18A H18C 0.9900
C18A H18D 0.9900
C19A H19D 0.9800
C19A H19E 0.9800
C19A H19F 0.9800
C20A C21A 1.52(3)
C20A H20C 0.9900
C20A H20D 0.9900
C21A C22A 1.54(3)
C21A H21C 0.9900
C21A H21D 0.9900
C22A C23A 1.49(3)
C22A H22C 0.9900
C22A H22D 0.9900
C23A H23D 0.9800
C23A H23E 0.9800
C23A H23F 0.9800

loop_
_geom_hbond_atom_site_label_D
_geom_hbond_atom_site_label_H
_geom_hbond_atom_site_label_A
_geom_hbond_site_symmetry_A
_geom_hbond_distance_DH
_geom_hbond_distance_HA
_geom_hbond_distance_DA
_geom_hbond_angle_DHA
C10 H10 O7 . 0.95 2.39 2.90(3) 113.5
C10A H10A O7A . 0.95 2.39 2.91(3) 114.3
C11 H11 O4 2_667 0.95 2.69 3.29(3) 121.5
C12 H12 O8 1_565 0.95 2.64 3.22(3) 119.9
C12 H12 O4 2_667 0.95 2.60 3.24(3) 125.5
C18 H18B O7A 1_655 0.99 2.81 3.30(3) 111.4
C11A H11A O4A 2_566 0.95 2.56 3.20(3) 125.3
C12A H12A O4A 2_566 0.95 2.68 3.26(3) 120.1
C12A H12A O8A 1_565 0.95 2.65 3.20(3) 117.2
C13A H13A O8A 1_565 0.95 2.49 3.12(3) 123.6
C16 H16A O4 2_657 0.99 2.41 3.38(3) 167.7
C16A H16C O4A 2_656 0.99 2.40 3.38(3) 170.2
C18A H18D O7 . 0.99 2.67 3.32(3) 123.5
C20A H20D O1W . 0.99 2.45 3.41(3) 164.5
C21A H21D O8A 1_655 0.99 2.49 3.45(3) 164.1
N3 H3 O1WA 2_667 0.88 2.03 2.90(2) 170.5
N3A H3A O1W 2_666 0.88 2.00 2.86(2) 167.9

loop_
_geom_torsion_atom_site_label_1
_geom_torsion_atom_site_label_2
_geom_torsion_atom_site_label_3
_geom_torsion_atom_site_label_4
_geom_torsion
C6 N1 C2 O2 -179(2)
Co1 N1 C2 O2 -10(3)
C6 N1 C2 N3 2(3)
Co1 N1 C2 N3 171.0(14)
O2 C2 N3 C4 -179.1(19)
N1 C2 N3 C4 0(3)
C2 N3 C4 O4 178.6(19)
C2 N3 C4 C5 -2(3)
O4 C4 C5 C6 -179(2)
N3 C4 C5 C6 2(3)
C4 C5 C6 N1 0(3)
C4 C5 C6 C7 -179.1(18)
C2 N1 C6 C5 -2(3)
Co1 N1 C6 C5 -173.0(18)
C2 N1 C6 C7 177.0(18)
Co1 N1 C6 C7 6(2)
C5 C6 C7 O8 -3(3)
N1 C6 C7 O8 177(2)
C5 C6 C7 O7 178.2(19)
N1 C6 C7 O7 -1(3)
O8 C7 O7 Co1 176.6(16)
C6 C7 O7 Co1 -5(2)
O7A Co1 O7 C7 -80.0(15)
N9 Co1 O7 C7 97.8(15)
N1 Co1 O7 C7 6.8(15)
N1A Co1 O7 C7 -164.0(15)
C6A N1A C2A O2A -180(2)
Co1 N1A C2A O2A -4(3)
C6A N1A C2A N3A 0(3)
Co1 N1A C2A N3A 175.5(14)
O2A C2A N3A C4A -179(2)
N1A C2A N3A C4A 1(3)
C2A N3A C4A O4A 178(2)
C2A N3A C4A C5A -1(3)
O4A C4A C5A C6A -178(2)
N3A C4A C5A C6A 0(3)
C2A N1A C6A C5A -1(3)
Co1 N1A C6A C5A -177.1(18)
C2A N1A C6A C7A 178.9(18)
Co1 N1A C6A C7A 3(2)
C4A C5A C6A N1A 1(3)
C4A C5A C6A C7A -179.0(19)
N1A C6A C7A O8A 179(2)
C5A C6A C7A O8A -1(3)
N1A C6A C7A O7A -1(3)
C5A C6A C7A O7A 179(2)
O8A C7A O7A Co1 178.9(17)
C6A C7A O7A Co1 -1(2)
O7 Co1 O7A C7A -85.2(15)
N9A Co1 O7A C7A 92.1(16)
N1 Co1 O7A C7A -169.7(16)
N1A Co1 O7A C7A 2.2(16)
C14 N9 C10 C11 -1(3)
Co1 N9 C10 C11 -179.4(15)
N9 C10 C11 C12 0(3)
C10 C11 C12 C13 0(3)
C11 C12 C13 C14 1(3)
C10 N9 C14 C13 1(3)
Co1 N9 C14 C13 -180.0(15)
C10 N9 C14 C14A -178.6(18)
Co1 N9 C14 C14A 0(2)
C12 C13 C14 N9 -1(3)
C12 C13 C14 C14A 178.6(19)
C10A N9A C14A C13A -1(3)
Co1 N9A C14A C13A 178.3(15)
C10A N9A C14A C14 176.5(17)
Co1 N9A C14A C14 -4(2)
N9 C14 C14A N9A 3(2)
C13 C14 C14A N9A -177.0(19)
N9 C14 C14A C13A 179.8(18)
C13 C14 C14A C13A 0(3)
N9A C14A C13A C12A -1(3)
C14 C14A C13A C12A -177.4(19)
C14A C13A C12A C11A 2(3)
C13A C12A C11A C10A -3(3)
C14A N9A C10A C11A 0(3)
Co1 N9A C10A C11A -178.8(15)
C12A C11A C10A N9A 2(3)
C20A N15 C16 C17 74(2)
C20 N15 C16 C17 -45(2)
C16A N15 C16 C17 -165.6(18)
N15 C16 C17 C18 -173.8(18)
C16 C17 C18 C19 -54(3)
C20A N15 C20 C21 178.4(16)
C16A N15 C20 C21 58(2)
C16 N15 C20 C21 -60(2)
N15 C20 C21 C22 166.1(17)
C20 C21 C22 C23 174.9(19)
C20A N15 C16A C17A -51(2)
C20 N15 C16A C17A 68(2)
C16 N15 C16A C17A -171.6(18)
N15 C16A C17A C18A -172.8(17)
C16A C17A C18A C19A -53(2)
C20 N15 C20A C21A -177.1(17)
C16A N15 C20A C21A -56(2)
C16 N15 C20A C21A 61(2)
N15 C20A C21A C22A 164.2(17)
C20A C21A C22A C23A 68(3)
